data_4073444
loop_
_publ_author_name
'Busetto, Luigi'
'Marchetti, Fabio'
'Zacchini, Stefano'
'Zanotti, Valerio'

_publ_section_title
;
 Reactions of Diazo Compounds at \m-Vinyliminium Ligands:&#x00A0;
 Synthesis of Novel Dinuclear Azine&#x2212;Bis(alkylidene) Complexes
;
_journal_issue 14
_journal_name_full Organometallics
_journal_page_first 3577
_journal_paper_doi 10.1021/om700334h
_journal_volume 26
_journal_year 2007
_chemical_formula_sum 'C35 H42 Cl2 F3 Fe2 N3 O7 S'
_chemical_formula_weight 888.38
_chemical_name_systematic
; 
 ? 
;
_space_group_IT_number 2
_symmetry_cell_setting triclinic
_symmetry_space_group_name_Hall '-P 1'
_symmetry_space_group_name_H-M 'P -1'
_atom_sites_solution_hydrogens geom
_atom_sites_solution_primary direct
_atom_sites_solution_secondary difmap
_audit_creation_method SHELXL-97
_cell_angle_alpha 107.03(3)
_cell_angle_beta 98.26(3)
_cell_angle_gamma 110.62(3)
_cell_formula_units_Z 2
_cell_length_a 11.814(2)
_cell_length_b 12.577(3)
_cell_length_c 15.404(3)
_cell_measurement_reflns_used 1004
_cell_measurement_temperature 293(2)
_cell_measurement_theta_max 26.4165
_cell_measurement_theta_min 2.5895
_cell_volume 1968.8(10)
_computing_structure_refinement 'SHELXL-97 (Sheldrick, 1997)'
_computing_structure_solution 'SHELXS-97 (Sheldrick, 1990)'
_diffrn_ambient_temperature 293(2)
_diffrn_measured_fraction_theta_full 1.000
_diffrn_measured_fraction_theta_max 1.000
_diffrn_radiation_monochromator graphite
_diffrn_radiation_source 'fine-focus sealed tube'
_diffrn_radiation_type MoK\a
_diffrn_radiation_wavelength 0.71073
_diffrn_reflns_av_R_equivalents 0.0370
_diffrn_reflns_av_sigmaI/netI 0.0458
_diffrn_reflns_limit_h_max 15
_diffrn_reflns_limit_h_min -15
_diffrn_reflns_limit_k_max 16
_diffrn_reflns_limit_k_min -16
_diffrn_reflns_limit_l_max 19
_diffrn_reflns_limit_l_min -19
_diffrn_reflns_number 21139
_diffrn_reflns_theta_full 27.10
_diffrn_reflns_theta_max 27.10
_diffrn_reflns_theta_min 1.44
_exptl_absorpt_coefficient_mu 0.989
_exptl_absorpt_correction_T_max 0.8578
_exptl_absorpt_correction_T_min 0.7830
_exptl_absorpt_correction_type empirical
_exptl_crystal_colour dark-red
_exptl_crystal_density_diffrn 1.499
_exptl_crystal_density_method 'not measured'
_exptl_crystal_description prism
_exptl_crystal_F_000 916
_exptl_crystal_size_max 0.26
_exptl_crystal_size_mid 0.22
_exptl_crystal_size_min 0.16
_refine_diff_density_max 1.276
_refine_diff_density_min -1.016
_refine_diff_density_rms 0.087
_refine_ls_extinction_method none
_refine_ls_goodness_of_fit_ref 1.042
_refine_ls_hydrogen_treatment constr
_refine_ls_matrix_type full
_refine_ls_number_parameters 478
_refine_ls_number_reflns 8694
_refine_ls_number_restraints 190
_refine_ls_restrained_S_all 1.074
_refine_ls_R_factor_all 0.0828
_refine_ls_R_factor_gt 0.0607
_refine_ls_shift/su_max 0.000
_refine_ls_shift/su_mean 0.000
_refine_ls_structure_factor_coef Fsqd
_refine_ls_weighting_details 'calc w=1/[\s^2^(Fo^2^)+(0.1030P)^2^+2.0471P] where P=(Fo^2^+2Fc^2^)/3'
_refine_ls_weighting_scheme calc
_refine_ls_wR_factor_gt 0.1712
_refine_ls_wR_factor_ref 0.1901
_reflns_number_gt 6334
_reflns_number_total 8694
_reflns_threshold_expression >2sigma(I)
_cod_data_source_file om700334h-file003.cif
_cod_data_source_block z89p-1
_cod_original_cell_volume 1968.8(7)
_cod_original_sg_symbol_H-M P-1
_cod_database_code 4073444

loop_
_symmetry_equiv_pos_as_xyz
'x, y, z'
'-x, -y, -z'

loop_
_atom_site_label
_atom_site_type_symbol
_atom_site_fract_x
_atom_site_fract_y
_atom_site_fract_z
_atom_site_U_iso_or_equiv
_atom_site_adp_type
_atom_site_occupancy
_atom_site_symmetry_multiplicity
_atom_site_calc_flag
_atom_site_refinement_flags
_atom_site_disorder_assembly
_atom_site_disorder_group
Fe1 Fe 0.29306(5) 0.39031(5) 0.24569(4) 0.03516(16) Uani 1 1 d . A .
Fe2 Fe 0.08671(5) 0.33567(5) 0.12735(4) 0.03872(17) Uani 1 1 d . . .
C1 C 0.3794(10) 0.4929(9) 0.3900(7) 0.0460(17) Uiso 0.521(13) 1 d PDU A 1
H1 H 0.3521 0.4712 0.4385 0.055 Uiso 0.521(13) 1 calc PR A 1
C2 C 0.4669(8) 0.4634(8) 0.3466(7) 0.0441(17) Uiso 0.521(13) 1 d PDU A 1
H2 H 0.5096 0.4191 0.3624 0.053 Uiso 0.521(13) 1 calc PR A 1
C3 C 0.4794(9) 0.5134(10) 0.2735(7) 0.0484(17) Uiso 0.521(13) 1 d PDU A 1
H3 H 0.5303 0.5057 0.2334 0.058 Uiso 0.521(13) 1 calc PR A 1
C4 C 0.4009(10) 0.5760(8) 0.2733(7) 0.0459(17) Uiso 0.521(13) 1 d PDU A 1
H4 H 0.3907 0.6176 0.2340 0.055 Uiso 0.521(13) 1 calc PR A 1
C5 C 0.3413(9) 0.5628(9) 0.3445(8) 0.0462(17) Uiso 0.521(13) 1 d PDU A 1
H5 H 0.2842 0.5955 0.3598 0.055 Uiso 0.521(13) 1 calc PR A 1
C1' C 0.4579(11) 0.5448(10) 0.2666(6) 0.0455(18) Uiso 0.479(13) 1 d PDU A 2
H1' H 0.4943 0.5578 0.2188 0.055 Uiso 0.479(13) 1 calc PR A 2
C2' C 0.4811(9) 0.4780(9) 0.3211(8) 0.0434(17) Uiso 0.479(13) 1 d PDU A 2
H2' H 0.5357 0.4398 0.3167 0.052 Uiso 0.479(13) 1 calc PR A 2
C3' C 0.4056(11) 0.4809(10) 0.3832(8) 0.0470(18) Uiso 0.479(13) 1 d PDU A 2
H3' H 0.4027 0.4450 0.4282 0.056 Uiso 0.479(13) 1 calc PR A 2
C4' C 0.3330(9) 0.5477(9) 0.3670(8) 0.0442(18) Uiso 0.479(13) 1 d PDU A 2
H4' H 0.2736 0.5611 0.3969 0.053 Uiso 0.479(13) 1 calc PR A 2
C5' C 0.3715(10) 0.5877(8) 0.2964(8) 0.0434(17) Uiso 0.479(13) 1 d PDU A 2
H5' H 0.3431 0.6365 0.2726 0.052 Uiso 0.479(13) 1 calc PR A 2
C6 C -0.0191(5) 0.4395(5) 0.1614(4) 0.0692(12) Uani 1 1 d U A .
H6 H -0.0428 0.4552 0.2172 0.083 Uiso 1 1 calc R . .
C7 C -0.0859(5) 0.3418(6) 0.0800(5) 0.0727(12) Uani 1 1 d U A .
H7 H -0.1638 0.2796 0.0701 0.087 Uiso 1 1 calc R . .
C8 C -0.0174(5) 0.3506(6) 0.0127(4) 0.0719(12) Uani 1 1 d U A .
H8 H -0.0415 0.2949 -0.0489 0.086 Uiso 1 1 calc R . .
C9 C 0.0920(5) 0.4565(5) 0.0546(4) 0.0669(11) Uani 1 1 d U A .
H9 H 0.1549 0.4858 0.0267 0.080 Uiso 1 1 calc R . .
C10 C 0.0896(6) 0.5115(5) 0.1478(5) 0.0735(13) Uani 1 1 d U A .
H10 H 0.1514 0.5845 0.1926 0.088 Uiso 1 1 calc R . .
C11 C 0.1205(4) 0.3538(4) 0.2564(3) 0.0416(8) Uani 1 1 d . A .
O11 O 0.0746(3) 0.3531(3) 0.3185(2) 0.0577(8) Uani 1 1 d . . .
C12 C 0.0073(4) 0.1768(4) 0.0918(3) 0.0448(9) Uani 1 1 d . A .
O12 O -0.0471(3) 0.0730(3) 0.0649(3) 0.0674(9) Uani 1 1 d . . .
C13 C 0.2377(3) 0.3135(4) 0.1016(3) 0.0379(7) Uani 1 1 d U A .
C14 C 0.2782(3) 0.2367(3) 0.1380(3) 0.0356(7) Uani 1 1 d U A .
C15 C 0.2453(3) 0.2260(3) 0.2225(2) 0.0337(7) Uani 1 1 d U A .
N1 N 0.2144(3) 0.1342(3) 0.2498(2) 0.0371(7) Uani 1 1 d . . .
C16 C 0.1918(5) 0.0104(4) 0.1868(3) 0.0549(11) Uani 1 1 d . A .
H16A H 0.1650 0.0014 0.1222 0.082 Uiso 1 1 calc R . .
H16B H 0.1277 -0.0497 0.2002 0.082 Uiso 1 1 calc R . .
H16C H 0.2682 -0.0010 0.1970 0.082 Uiso 1 1 calc R . .
C17 C 0.2070(4) 0.1488(4) 0.3466(3) 0.0427(8) Uani 1 1 d U A .
C18 C 0.3180(4) 0.1863(4) 0.4159(3) 0.0491(9) Uani 1 1 d U . .
C19 C 0.3095(6) 0.2004(5) 0.5078(3) 0.0645(12) Uani 1 1 d U A .
H19 H 0.3819 0.2283 0.5563 0.077 Uiso 1 1 calc R . .
C20 C 0.1948(6) 0.1733(5) 0.5269(4) 0.0745(13) Uani 1 1 d U . .
H20 H 0.1904 0.1833 0.5884 0.089 Uiso 1 1 calc R A .
C21 C 0.0866(6) 0.1317(5) 0.4564(4) 0.0681(12) Uani 1 1 d U A .
H21 H 0.0098 0.1122 0.4707 0.082 Uiso 1 1 calc R . .
C22 C 0.0895(5) 0.1180(4) 0.3638(3) 0.0525(9) Uani 1 1 d U . .
C23 C 0.4429(5) 0.2066(5) 0.3951(4) 0.0652(13) Uani 1 1 d U A .
H23A H 0.4665 0.1429 0.4010 0.098 Uiso 1 1 calc R . .
H23B H 0.5055 0.2844 0.4391 0.098 Uiso 1 1 calc R . .
H23C H 0.4363 0.2055 0.3320 0.098 Uiso 1 1 calc R . .
C24 C -0.0320(5) 0.0686(5) 0.2884(4) 0.0697(14) Uani 1 1 d U A .
H24A H -0.0460 0.1352 0.2783 0.105 Uiso 1 1 calc R . .
H24B H -0.1002 0.0225 0.3081 0.105 Uiso 1 1 calc R . .
H24C H -0.0274 0.0164 0.2307 0.105 Uiso 1 1 calc R . .
N2 N 0.3752(3) 0.2019(3) 0.1118(2) 0.0427(7) Uani 1 1 d . . .
N3 N 0.4805(3) 0.2407(3) 0.1795(3) 0.0442(8) Uani 1 1 d . A .
C25 C 0.5674(4) 0.2068(5) 0.1597(4) 0.0570(11) Uani 1 1 d U . .
H25 H 0.5556 0.1531 0.0995 0.068 Uiso 1 1 calc R A .
C26 C 0.6852(4) 0.2537(5) 0.2331(4) 0.0639(12) Uani 1 1 d U A .
O1 O 0.7698(4) 0.2251(5) 0.2197(4) 0.0985(15) Uani 1 1 d . . .
O2 O 0.6905(3) 0.3342(4) 0.3139(3) 0.0851(12) Uani 1 1 d D . .
C27 C 0.8069(9) 0.3967(10) 0.3926(7) 0.094(2) Uiso 0.752(15) 1 d PDU A 1
H27A H 0.7917 0.3686 0.4439 0.113 Uiso 0.752(15) 1 calc PR A 1
H27B H 0.8723 0.3754 0.3715 0.113 Uiso 0.752(15) 1 calc PR A 1
C28 C 0.8490(11) 0.5266(12) 0.4263(8) 0.107(3) Uiso 0.752(15) 1 d PDU A 1
H28A H 0.8791 0.5564 0.3796 0.160 Uiso 0.752(15) 1 calc PR A 1
H28B H 0.9158 0.5635 0.4837 0.160 Uiso 0.752(15) 1 calc PR A 1
H28C H 0.7804 0.5473 0.4382 0.160 Uiso 0.752(15) 1 calc PR A 1
C27' C 0.795(3) 0.343(3) 0.3847(18) 0.095(3) Uiso 0.248(15) 1 d PDU A 2
H27C H 0.7699 0.2841 0.4146 0.113 Uiso 0.248(15) 1 calc PR A 2
H27D H 0.8666 0.3416 0.3610 0.113 Uiso 0.248(15) 1 calc PR A 2
C28' C 0.814(3) 0.463(3) 0.442(2) 0.099(3) Uiso 0.248(15) 1 d PDU A 2
H28D H 0.7530 0.4568 0.4779 0.148 Uiso 0.248(15) 1 calc PR A 2
H28E H 0.8030 0.5071 0.4026 0.148 Uiso 0.248(15) 1 calc PR A 2
H28F H 0.8969 0.5050 0.4844 0.148 Uiso 0.248(15) 1 calc PR A 2
C29 C 0.3520(5) 0.1148(5) 0.0183(3) 0.0581(11) Uani 1 1 d . A .
H29A H 0.4144 0.1501 -0.0108 0.087 Uiso 1 1 calc R . .
H29B H 0.2699 0.0948 -0.0194 0.087 Uiso 1 1 calc R . .
H29C H 0.3565 0.0420 0.0232 0.087 Uiso 1 1 calc R . .
C30 C 0.3029(4) 0.3602(5) 0.0340(3) 0.0530(8) Uani 1 1 d U . .
H30A H 0.3845 0.3572 0.0440 0.064 Uiso 1 1 calc R A .
H30B H 0.3175 0.4454 0.0501 0.064 Uiso 1 1 calc R . .
C31 C 0.2334(5) 0.2918(5) -0.0707(3) 0.0632(9) Uani 1 1 d U A .
H31A H 0.2277 0.2090 -0.0892 0.076 Uiso 1 1 calc R . .
H31B H 0.1484 0.2866 -0.0802 0.076 Uiso 1 1 calc R . .
C32 C 0.2952(6) 0.3508(6) -0.1344(4) 0.0707(10) Uani 1 1 d U . .
H32A H 0.3841 0.3691 -0.1167 0.085 Uiso 1 1 calc R A .
H32B H 0.2597 0.2917 -0.1988 0.085 Uiso 1 1 calc R . .
C33 C 0.2827(7) 0.4615(6) -0.1327(5) 0.0875(14) Uani 1 1 d U A .
H33A H 0.1968 0.4496 -0.1375 0.131 Uiso 1 1 calc R . .
H33B H 0.3068 0.4813 -0.1849 0.131 Uiso 1 1 calc R . .
H33C H 0.3361 0.5274 -0.0745 0.131 Uiso 1 1 calc R . .
C34 C 0.5423(6) 0.9030(5) 0.2328(4) 0.0691(14) Uani 1 1 d . . .
F10 F 0.5627(5) 0.8537(4) 0.2941(3) 0.1252(17) Uani 1 1 d . . .
F20 F 0.5474(5) 1.0124(3) 0.2806(3) 0.1136(14) Uani 1 1 d . . .
F30 F 0.6375(4) 0.9240(4) 0.1960(3) 0.1119(14) Uani 1 1 d . . .
S1 S 0.39259(12) 0.80827(11) 0.14423(10) 0.0580(3) Uani 1 1 d . . .
O10 O 0.4041(4) 0.6982(4) 0.1014(3) 0.0869(13) Uani 1 1 d . . .
O20 O 0.3029(5) 0.7978(4) 0.1983(4) 0.0973(15) Uani 1 1 d . . .
O30 O 0.3875(4) 0.8773(4) 0.0862(3) 0.0842(12) Uani 1 1 d . . .
C35 C 0.1859(11) 0.8629(12) 0.3798(9) 0.098(3) Uiso 0.636(6) 1 d PDU B 1
H35A H 0.1971 0.9468 0.4096 0.117 Uiso 0.636(6) 1 calc PR B 1
H35B H 0.2437 0.8628 0.3411 0.117 Uiso 0.636(6) 1 calc PR B 1
Cl1 Cl 0.0375(4) 0.7789(4) 0.3099(3) 0.1204(14) Uiso 0.636(6) 1 d PDU B 1
Cl2 Cl 0.2228(6) 0.8099(6) 0.4660(4) 0.173(2) Uiso 0.636(6) 1 d PDU B 1
C35' C 0.2293(15) 0.8671(18) 0.3878(14) 0.092(4) Uiso 0.364(6) 1 d PDU B 2
H35C H 0.2610 0.8527 0.3327 0.111 Uiso 0.364(6) 1 calc PR B 2
H35D H 0.2109 0.9383 0.3971 0.111 Uiso 0.364(6) 1 calc PR B 2
Cl1' Cl 0.0940(10) 0.7389(10) 0.3729(8) 0.189(4) Uiso 0.364(6) 1 d PDU B 2
Cl2' Cl 0.3347(12) 0.8884(11) 0.4834(8) 0.198(5) Uiso 0.364(6) 1 d PDU B 2

loop_
_atom_site_aniso_label
_atom_site_aniso_U_11
_atom_site_aniso_U_22
_atom_site_aniso_U_33
_atom_site_aniso_U_23
_atom_site_aniso_U_13
_atom_site_aniso_U_12
Fe1 0.0305(3) 0.0336(3) 0.0388(3) 0.0137(2) 0.0050(2) 0.0120(2)
Fe2 0.0332(3) 0.0418(3) 0.0459(3) 0.0206(2) 0.0065(2) 0.0191(2)
C6 0.070(3) 0.082(3) 0.089(3) 0.043(2) 0.026(2) 0.057(2)
C7 0.056(2) 0.083(3) 0.098(3) 0.046(2) 0.013(2) 0.044(2)
C8 0.073(3) 0.086(3) 0.078(3) 0.043(2) 0.006(2) 0.053(2)
C9 0.070(2) 0.077(3) 0.088(3) 0.056(2) 0.024(2) 0.048(2)
C10 0.074(3) 0.067(2) 0.098(3) 0.040(2) 0.011(2) 0.048(2)
C11 0.0362(19) 0.039(2) 0.049(2) 0.0157(17) 0.0078(17) 0.0168(16)
O11 0.0496(18) 0.075(2) 0.0547(18) 0.0255(17) 0.0206(15) 0.0298(16)
C12 0.0351(19) 0.049(2) 0.044(2) 0.0162(18) 0.0021(16) 0.0153(18)
O12 0.059(2) 0.0454(19) 0.072(2) 0.0127(17) 0.0016(17) 0.0075(16)
C13 0.0352(16) 0.0441(17) 0.0401(17) 0.0213(14) 0.0101(14) 0.0182(14)
C14 0.0307(15) 0.0403(17) 0.0368(16) 0.0149(14) 0.0068(13) 0.0162(13)
C15 0.0279(16) 0.0386(17) 0.0360(16) 0.0137(14) 0.0054(13) 0.0169(13)
N1 0.0401(17) 0.0350(16) 0.0356(15) 0.0144(13) 0.0066(13) 0.0154(13)
C16 0.079(3) 0.040(2) 0.047(2) 0.0147(19) 0.013(2) 0.028(2)
C17 0.054(2) 0.0389(17) 0.0410(17) 0.0203(15) 0.0153(15) 0.0200(15)
C18 0.060(2) 0.0471(19) 0.0432(18) 0.0217(16) 0.0098(16) 0.0228(16)
C19 0.080(3) 0.063(2) 0.043(2) 0.0213(18) 0.0081(19) 0.024(2)
C20 0.091(3) 0.076(3) 0.051(2) 0.026(2) 0.026(2) 0.026(2)
C21 0.073(3) 0.072(3) 0.064(2) 0.029(2) 0.033(2) 0.026(2)
C22 0.057(2) 0.051(2) 0.057(2) 0.0280(17) 0.0214(17) 0.0228(17)
C23 0.054(3) 0.082(3) 0.058(3) 0.030(3) 0.003(2) 0.029(2)
C24 0.052(3) 0.073(3) 0.084(3) 0.040(3) 0.021(2) 0.015(2)
N2 0.0384(17) 0.0521(19) 0.0428(17) 0.0172(15) 0.0127(14) 0.0245(15)
N3 0.0356(17) 0.053(2) 0.054(2) 0.0276(17) 0.0134(15) 0.0230(15)
C25 0.042(2) 0.066(3) 0.079(3) 0.037(2) 0.025(2) 0.0290(19)
C26 0.039(2) 0.079(3) 0.088(3) 0.044(3) 0.020(2) 0.029(2)
O1 0.049(2) 0.140(4) 0.134(4) 0.062(3) 0.033(2) 0.057(3)
O2 0.047(2) 0.112(3) 0.087(3) 0.028(3) -0.0012(19) 0.037(2)
C29 0.053(3) 0.066(3) 0.052(3) 0.012(2) 0.014(2) 0.030(2)
C30 0.0562(18) 0.068(2) 0.0546(16) 0.0365(16) 0.0228(15) 0.0337(16)
C31 0.0672(19) 0.081(2) 0.0556(16) 0.0366(16) 0.0233(15) 0.0350(17)
C32 0.077(2) 0.090(2) 0.0611(17) 0.0437(18) 0.0264(17) 0.0370(18)
C33 0.101(3) 0.096(3) 0.087(3) 0.053(2) 0.033(3) 0.046(3)
C34 0.091(4) 0.055(3) 0.063(3) 0.021(2) 0.025(3) 0.031(3)
F10 0.149(4) 0.106(3) 0.098(3) 0.057(3) -0.015(3) 0.031(3)
F20 0.153(4) 0.065(2) 0.098(3) 0.002(2) 0.026(3) 0.044(2)
F30 0.068(2) 0.129(3) 0.104(3) 0.020(3) 0.022(2) 0.022(2)
S1 0.0620(7) 0.0527(6) 0.0729(8) 0.0309(6) 0.0253(6) 0.0301(6)
O10 0.095(3) 0.058(2) 0.095(3) 0.009(2) 0.010(2) 0.039(2)
O20 0.093(3) 0.102(3) 0.136(4) 0.067(3) 0.071(3) 0.049(3)
O30 0.090(3) 0.088(3) 0.097(3) 0.059(3) 0.024(2) 0.042(2)

loop_
_atom_type_symbol
_atom_type_description
_atom_type_scat_dispersion_real
_atom_type_scat_dispersion_imag
_atom_type_scat_source
C C 0.0033 0.0016 'International Tables Vol C Tables 4.2.6.8 and 6.1.1.4'
H H 0.0000 0.0000 'International Tables Vol C Tables 4.2.6.8 and 6.1.1.4'
N N 0.0061 0.0033 'International Tables Vol C Tables 4.2.6.8 and 6.1.1.4'
O O 0.0106 0.0060 'International Tables Vol C Tables 4.2.6.8 and 6.1.1.4'
F F 0.0171 0.0103 'International Tables Vol C Tables 4.2.6.8 and 6.1.1.4'
S S 0.1246 0.1234 'International Tables Vol C Tables 4.2.6.8 and 6.1.1.4'
Cl Cl 0.1484 0.1585 'International Tables Vol C Tables 4.2.6.8 and 6.1.1.4'
Fe Fe 0.3463 0.8444 'International Tables Vol C Tables 4.2.6.8 and 6.1.1.4'

loop_
_geom_angle_atom_site_label_1
_geom_angle_atom_site_label_2
_geom_angle_atom_site_label_3
_geom_angle
C15 Fe1 C11 83.28(16)
C15 Fe1 C13 77.24(16)
C11 Fe1 C13 93.95(16)
C15 Fe1 C3' 105.6(3)
C11 Fe1 C3' 104.7(3)
C13 Fe1 C3' 161.3(3)
C15 Fe1 C2' 106.5(3)
C11 Fe1 C2' 144.1(3)
C13 Fe1 C2' 121.8(3)
C3' Fe1 C2' 39.6(3)
C15 Fe1 C5 146.9(4)
C11 Fe1 C5 86.1(3)
C13 Fe1 C5 134.9(3)
C3' Fe1 C5 47.5(4)
C2' Fe1 C5 66.7(3)
C15 Fe1 C14 42.56(15)
C11 Fe1 C14 104.98(16)
C13 Fe1 C14 40.60(14)
C3' Fe1 C14 131.7(3)
C2' Fe1 C14 105.1(3)
C5 Fe1 C14 167.7(3)
C15 Fe1 C3 123.3(4)
C11 Fe1 C3 151.2(3)
C13 Fe1 C3 102.3(3)
C3' Fe1 C3 60.3(4)
C2' Fe1 C3 26.8(3)
C5 Fe1 C3 65.5(3)
C14 Fe1 C3 102.8(3)
C15 Fe1 C1 110.1(3)
C11 Fe1 C1 94.9(3)
C13 Fe1 C1 169.2(3)
C3' Fe1 C1 11.1(3)
C2' Fe1 C1 49.2(3)
C5 Fe1 C1 39.8(3)
C14 Fe1 C1 141.4(3)
C3 Fe1 C1 67.1(3)
C15 Fe1 C2 99.9(3)
C11 Fe1 C2 132.5(3)
C13 Fe1 C2 133.2(3)
C3' Fe1 C2 28.5(3)
C2' Fe1 C2 13.9(3)
C5 Fe1 C2 65.5(3)
C14 Fe1 C2 108.8(3)
C3 Fe1 C2 40.3(3)
C1 Fe1 C2 39.2(3)
C15 Fe1 C4 162.6(4)
C11 Fe1 C4 113.9(4)
C13 Fe1 C4 103.2(3)
C3' Fe1 C4 68.5(4)
C2' Fe1 C4 58.1(3)
C5 Fe1 C4 39.3(3)
C14 Fe1 C4 128.9(4)
C3 Fe1 C4 39.4(3)
C1 Fe1 C4 67.4(3)
C2 Fe1 C4 66.8(3)
C15 Fe1 C1' 138.1(4)
C11 Fe1 C1' 138.2(4)
C13 Fe1 C1' 100.0(3)
C3' Fe1 C1' 65.3(4)
C2' Fe1 C1' 39.5(3)
C5 Fe1 C1' 56.5(4)
C14 Fe1 C1' 111.2(3)
C3 Fe1 C1' 15.5(3)
C1 Fe1 C1' 69.2(4)
C2 Fe1 C1' 51.6(3)
C4 Fe1 C1' 24.5(3)
C12 Fe2 C11 91.10(18)
C12 Fe2 C13 88.81(18)
C11 Fe2 C13 98.29(16)
C12 Fe2 C8 96.2(2)
C11 Fe2 C8 149.3(2)
C13 Fe2 C8 111.6(2)
C12 Fe2 C7 88.8(2)
C11 Fe2 C7 111.6(2)
C13 Fe2 C7 150.1(2)
C8 Fe2 C7 39.2(2)
C12 Fe2 C6 117.0(2)
C11 Fe2 C6 85.9(2)
C13 Fe2 C6 153.9(2)
C8 Fe2 C6 64.3(2)
C7 Fe2 C6 37.5(2)
C12 Fe2 C9 132.1(2)
C11 Fe2 C9 134.7(2)
C13 Fe2 C9 96.01(18)
C8 Fe2 C9 38.1(2)
C7 Fe2 C9 64.4(2)
C6 Fe2 C9 64.4(2)
C12 Fe2 C10 151.9(2)
C11 Fe2 C10 97.2(2)
C13 Fe2 C10 116.3(2)
C8 Fe2 C10 63.9(2)
C7 Fe2 C10 63.1(2)
C6 Fe2 C10 37.7(2)
C9 Fe2 C10 38.7(2)
C12 Fe2 Fe1 104.25(14)
C11 Fe2 Fe1 49.75(12)
C13 Fe2 Fe1 51.58(11)
C8 Fe2 Fe1 152.40(18)
C7 Fe2 Fe1 156.39(18)
C6 Fe2 Fe1 119.54(18)
C9 Fe2 Fe1 115.90(16)
C10 Fe2 Fe1 101.59(17)
C2 C1 C5 105.9(7)
C2 C1 Fe1 70.5(5)
C5 C1 Fe1 69.2(5)
C2 C1 H1 127.1
C5 C1 H1 127.1
Fe1 C1 H1 124.9
C1 C2 C3 108.5(7)
C1 C2 Fe1 70.3(5)
C3 C2 Fe1 69.6(5)
C1 C2 H2 125.8
C3 C2 H2 125.8
Fe1 C2 H2 125.9
C4 C3 C2 108.2(7)
C4 C3 Fe1 70.8(5)
C2 C3 Fe1 70.1(5)
C4 C3 H3 125.9
C2 C3 H3 125.9
Fe1 C3 H3 124.7
C5 C4 C3 106.2(7)
C5 C4 Fe1 69.1(5)
C3 C4 Fe1 69.8(5)
C5 C4 H4 126.9
C3 C4 H4 126.9
Fe1 C4 H4 125.8
C4 C5 C1 111.2(8)
C4 C5 Fe1 71.6(5)
C1 C5 Fe1 71.0(5)
C4 C5 H5 124.4
C1 C5 H5 124.4
Fe1 C5 H5 124.7
C5' C1' C2' 108.3(7)
C5' C1' Fe1 73.0(5)
C2' C1' Fe1 68.6(5)
C5' C1' H1' 125.9
C2' C1' H1' 125.9
Fe1 C1' H1' 124.1
C3' C2' C1' 106.4(7)
C3' C2' Fe1 70.0(6)
C1' C2' Fe1 71.9(5)
C3' C2' H2' 126.8
C1' C2' H2' 126.8
Fe1 C2' H2' 123.0
C2' C3' C4' 109.8(9)
C2' C3' Fe1 70.4(6)
C4' C3' Fe1 72.6(6)
C2' C3' H3' 125.1
C4' C3' H3' 125.1
Fe1 C3' H3' 123.5
C5' C4' C3' 104.7(8)
C5' C4' Fe1 72.1(5)
C3' C4' Fe1 67.4(6)
C5' C4' H4' 127.7
C3' C4' H4' 127.7
Fe1 C4' H4' 124.5
C1' C5' C4' 110.8(8)
C1' C5' Fe1 69.2(5)
C4' C5' Fe1 70.0(5)
C1' C5' H5' 124.6
C4' C5' H5' 124.6
Fe1 C5' H5' 127.8
C7 C6 C10 108.5(6)
C7 C6 Fe2 70.6(3)
C10 C6 Fe2 71.6(3)
C7 C6 H6 125.7
C10 C6 H6 125.7
Fe2 C6 H6 123.7
C6 C7 C8 108.4(6)
C6 C7 Fe2 71.9(3)
C8 C7 Fe2 70.2(3)
C6 C7 H7 125.8
C8 C7 H7 125.8
Fe2 C7 H7 123.7
C9 C8 C7 107.8(6)
C9 C8 Fe2 72.1(3)
C7 C8 Fe2 70.6(3)
C9 C8 H8 126.1
C7 C8 H8 126.1
Fe2 C8 H8 123.0
C8 C9 C10 106.6(5)
C8 C9 Fe2 69.8(3)
C10 C9 Fe2 70.7(3)
C8 C9 H9 126.7
C10 C9 H9 126.7
Fe2 C9 H9 124.4
C6 C10 C9 108.7(6)
C6 C10 Fe2 70.7(3)
C9 C10 Fe2 70.6(3)
C6 C10 H10 125.7
C9 C10 H10 125.7
Fe2 C10 H10 124.6
O11 C11 Fe2 143.0(3)
O11 C11 Fe1 134.1(3)
Fe2 C11 Fe1 82.82(17)
O12 C12 Fe2 177.0(4)
C14 C13 C30 117.6(3)
C14 C13 Fe2 119.0(3)
C30 C13 Fe2 122.9(3)
C14 C13 Fe1 71.0(2)
C30 C13 Fe1 127.3(3)
Fe2 C13 Fe1 79.09(14)
C13 C14 N2 122.6(3)
C13 C14 C15 115.8(3)
N2 C14 C15 119.1(3)
C13 C14 Fe1 68.4(2)
N2 C14 Fe1 129.4(3)
C15 C14 Fe1 60.08(19)
N1 C15 C14 130.8(3)
N1 C15 Fe1 151.3(3)
C14 C15 Fe1 77.4(2)
C15 N1 C17 121.7(3)
C15 N1 C16 121.8(3)
C17 N1 C16 116.4(3)
N1 C16 H16A 109.5
N1 C16 H16B 109.5
H16A C16 H16B 109.5
N1 C16 H16C 109.5
H16A C16 H16C 109.5
H16B C16 H16C 109.5
C22 C17 C18 123.2(4)
C22 C17 N1 118.6(4)
C18 C17 N1 118.0(4)
C17 C18 C19 117.3(4)
C17 C18 C23 123.2(4)
C19 C18 C23 119.4(4)
C20 C19 C18 120.4(5)
C20 C19 H19 119.8
C18 C19 H19 119.8
C21 C20 C19 120.8(5)
C21 C20 H20 119.6
C19 C20 H20 119.6
C20 C21 C22 121.4(5)
C20 C21 H21 119.3
C22 C21 H21 119.3
C17 C22 C21 116.8(5)
C17 C22 C24 123.9(4)
C21 C22 C24 119.3(5)
C18 C23 H23A 109.5
C18 C23 H23B 109.5
H23A C23 H23B 109.5
C18 C23 H23C 109.5
H23A C23 H23C 109.5
H23B C23 H23C 109.5
C22 C24 H24A 109.5
C22 C24 H24B 109.5
H24A C24 H24B 109.5
C22 C24 H24C 109.5
H24A C24 H24C 109.5
H24B C24 H24C 109.5
N3 N2 C14 117.4(3)
N3 N2 C29 121.6(3)
C14 N2 C29 120.5(3)
C25 N3 N2 119.2(4)
N3 C25 C26 119.1(5)
N3 C25 H25 120.4
C26 C25 H25 120.4
O1 C26 O2 123.9(5)
O1 C26 C25 122.7(6)
O2 C26 C25 113.4(4)
C26 O2 C27' 105.1(12)
C26 O2 C27 119.9(6)
C27' O2 C27 23.6(12)
C28 C27 O2 111.7(9)
C28 C27 H27A 109.3
O2 C27 H27A 109.3
C28 C27 H27B 109.3
O2 C27 H27B 109.3
H27A C27 H27B 107.9
C28' C27' O2 91(2)
C28' C27' H27C 113.4
O2 C27' H27C 113.4
C28' C27' H27D 113.4
O2 C27' H27D 113.4
H27C C27' H27D 110.7
C27' C28' H28D 109.5
C27' C28' H28E 109.5
H28D C28' H28E 109.5
C27' C28' H28F 109.5
H28D C28' H28F 109.5
H28E C28' H28F 109.5
N2 C29 H29A 109.5
N2 C29 H29B 109.5
H29A C29 H29B 109.5
N2 C29 H29C 109.5
H29A C29 H29C 109.5
H29B C29 H29C 109.5
C13 C30 C31 116.1(4)
C13 C30 H30A 108.3
C31 C30 H30A 108.3
C13 C30 H30B 108.3
C31 C30 H30B 108.3
H30A C30 H30B 107.4
C32 C31 C30 113.9(5)
C32 C31 H31A 108.8
C30 C31 H31A 108.8
C32 C31 H31B 108.8
C30 C31 H31B 108.8
H31A C31 H31B 107.7
C33 C32 C31 115.7(5)
C33 C32 H32A 108.4
C31 C32 H32A 108.4
C33 C32 H32B 108.4
C31 C32 H32B 108.4
H32A C32 H32B 107.4
C32 C33 H33A 109.5
C32 C33 H33B 109.5
H33A C33 H33B 109.5
C32 C33 H33C 109.5
H33A C33 H33C 109.5
H33B C33 H33C 109.5
F30 C34 F10 107.4(6)
F30 C34 F20 106.0(5)
F10 C34 F20 107.6(5)
F30 C34 S1 112.6(4)
F10 C34 S1 112.1(4)
F20 C34 S1 110.9(5)
O10 S1 O30 115.7(3)
O10 S1 O20 114.1(3)
O30 S1 O20 114.6(3)
O10 S1 C34 103.1(3)
O30 S1 C34 103.5(3)
O20 S1 C34 103.6(3)
Cl1 C35 Cl2 113.1(7)
Cl1 C35 H35A 109.0
Cl2 C35 H35A 109.0
Cl1 C35 H35B 109.0
Cl2 C35 H35B 109.0
H35A C35 H35B 107.8
Cl2' C35' Cl1' 106.0(11)
Cl2' C35' H35C 110.5
Cl1' C35' H35C 110.5
Cl2' C35' H35D 110.5
Cl1' C35' H35D 110.5
H35C C35' H35D 108.7

loop_
_geom_bond_atom_site_label_1
_geom_bond_atom_site_label_2
_geom_bond_distance
Fe1 C15 1.845(4)
Fe1 C11 1.968(4)
Fe1 C13 2.042(4)
Fe1 C3' 2.064(11)
Fe1 C2' 2.069(9)
Fe1 C5 2.072(9)
Fe1 C14 2.077(4)
Fe1 C3 2.089(9)
Fe1 C1 2.095(10)
Fe1 C2 2.097(9)
Fe1 C4 2.103(9)
Fe1 C1' 2.112(9)
Fe2 C12 1.750(4)
Fe2 C11 1.899(4)
Fe2 C13 1.977(4)
Fe2 C8 2.097(5)
Fe2 C7 2.101(5)
Fe2 C6 2.117(5)
Fe2 C9 2.126(5)
Fe2 C10 2.127(5)
C1 C2 1.406(10)
C1 C5 1.420(12)
C1 H1 0.9300
C2 C3 1.443(10)
C2 H2 0.9300
C3 C4 1.413(10)
C3 H3 0.9300
C4 C5 1.404(10)
C4 H4 0.9300
C5 H5 0.9300
C1' C5' 1.386(12)
C1' C2' 1.413(11)
C1' H1' 0.9300
C2' C3' 1.400(11)
C2' H2' 0.9300
C3' C4' 1.440(11)
C3' H3' 0.9300
C4' C5' 1.394(11)
C4' H4' 0.9300
C5' H5' 0.9300
C6 C7 1.355(8)
C6 C10 1.371(8)
C6 H6 0.9300
C7 C8 1.409(8)
C7 H7 0.9300
C8 C9 1.380(8)
C8 H8 0.9300
C9 C10 1.409(8)
C9 H9 0.9300
C10 H10 0.9300
C11 O11 1.166(5)
C12 O12 1.142(5)
C13 C14 1.429(5)
C13 C30 1.514(5)
C14 N2 1.432(5)
C14 C15 1.440(5)
C15 N1 1.294(5)
N1 C17 1.467(5)
N1 C16 1.478(5)
C16 H16A 0.9600
C16 H16B 0.9600
C16 H16C 0.9600
C17 C22 1.391(6)
C17 C18 1.396(6)
C18 C19 1.397(6)
C18 C23 1.504(7)
C19 C20 1.374(8)
C19 H19 0.9300
C20 C21 1.373(8)
C20 H20 0.9300
C21 C22 1.393(7)
C21 H21 0.9300
C22 C24 1.505(7)
C23 H23A 0.9600
C23 H23B 0.9600
C23 H23C 0.9600
C24 H24A 0.9600
C24 H24B 0.9600
C24 H24C 0.9600
N2 N3 1.332(5)
N2 C29 1.449(6)
N3 C25 1.286(5)
C25 C26 1.464(7)
C25 H25 0.9300
C26 O1 1.200(6)
C26 O2 1.332(7)
O2 C27' 1.474(18)
O2 C27 1.476(10)
C27 C28 1.430(13)
C27 H27A 0.9700
C27 H27B 0.9700
C28 H28A 0.9600
C28 H28B 0.9600
C28 H28C 0.9600
C27' C28' 1.42(2)
C27' H27C 0.9700
C27' H27D 0.9700
C28' H28D 0.9600
C28' H28E 0.9600
C28' H28F 0.9600
C29 H29A 0.9600
C29 H29B 0.9600
C29 H29C 0.9600
C30 C31 1.524(7)
C30 H30A 0.9700
C30 H30B 0.9700
C31 C32 1.516(7)
C31 H31A 0.9700
C31 H31B 0.9700
C32 C33 1.445(8)
C32 H32A 0.9700
C32 H32B 0.9700
C33 H33A 0.9600
C33 H33B 0.9600
C33 H33C 0.9600
C34 F30 1.310(7)
C34 F10 1.311(7)
C34 F20 1.333(6)
C34 S1 1.811(6)
S1 O10 1.412(4)
S1 O30 1.426(4)
S1 O20 1.433(4)
C35 Cl1 1.684(11)
C35 Cl2 1.720(10)
C35 H35A 0.9700
C35 H35B 0.9700
C35' Cl2' 1.674(14)
C35' Cl1' 1.752(14)
C35' H35C 0.9700
C35' H35D 0.9700

loop_
_geom_torsion_atom_site_label_1
_geom_torsion_atom_site_label_2
_geom_torsion_atom_site_label_3
_geom_torsion_atom_site_label_4
_geom_torsion
C15 Fe1 Fe2 C12 2.75(18)
C11 Fe1 Fe2 C12 -79.1(2)
C13 Fe1 Fe2 C12 76.8(2)
C3' Fe1 Fe2 C12 -115.5(6)
C2' Fe1 Fe2 C12 146.2(8)
C5 Fe1 Fe2 C12 -147.5(4)
C14 Fe1 Fe2 C12 44.27(18)
C3 Fe1 Fe2 C12 140.8(4)
C1 Fe1 Fe2 C12 -115.9(4)
C2 Fe1 Fe2 C12 -173(2)
C4 Fe1 Fe2 C12 171.7(4)
C1' Fe1 Fe2 C12 152.1(4)
C15 Fe1 Fe2 C11 81.85(19)
C13 Fe1 Fe2 C11 155.9(2)
C3' Fe1 Fe2 C11 -36.4(6)
C2' Fe1 Fe2 C11 -134.7(8)
C5 Fe1 Fe2 C11 -68.4(4)
C14 Fe1 Fe2 C11 123.37(18)
C3 Fe1 Fe2 C11 -140.1(4)
C1 Fe1 Fe2 C11 -36.8(4)
C2 Fe1 Fe2 C11 -94(2)
C4 Fe1 Fe2 C11 -109.2(4)
C1' Fe1 Fe2 C11 -128.8(4)
C15 Fe1 Fe2 C13 -74.02(18)
C11 Fe1 Fe2 C13 -155.9(2)
C3' Fe1 Fe2 C13 167.7(6)
C2' Fe1 Fe2 C13 69.4(8)
C5 Fe1 Fe2 C13 135.7(4)
C14 Fe1 Fe2 C13 -32.50(17)
C3 Fe1 Fe2 C13 64.0(4)
C1 Fe1 Fe2 C13 167.4(4)
C2 Fe1 Fe2 C13 111(2)
C4 Fe1 Fe2 C13 94.9(4)
C1' Fe1 Fe2 C13 75.3(4)
C15 Fe1 Fe2 C8 -133.7(4)
C11 Fe1 Fe2 C8 144.4(4)
C13 Fe1 Fe2 C8 -59.7(4)
C3' Fe1 Fe2 C8 108.0(7)
C2' Fe1 Fe2 C8 9.7(9)
C5 Fe1 Fe2 C8 76.0(5)
C14 Fe1 Fe2 C8 -92.2(4)
C3 Fe1 Fe2 C8 4.3(5)
C1 Fe1 Fe2 C8 107.7(5)
C2 Fe1 Fe2 C8 51(2)
C4 Fe1 Fe2 C8 35.2(5)
C1' Fe1 Fe2 C8 15.6(5)
C15 Fe1 Fe2 C7 124.6(4)
C11 Fe1 Fe2 C7 42.8(4)
C13 Fe1 Fe2 C7 -161.4(4)
C3' Fe1 Fe2 C7 6.4(7)
C2' Fe1 Fe2 C7 -91.9(9)
C5 Fe1 Fe2 C7 -25.6(5)
C14 Fe1 Fe2 C7 166.1(4)
C3 Fe1 Fe2 C7 -97.3(6)
C1 Fe1 Fe2 C7 6.0(6)
C2 Fe1 Fe2 C7 -51(2)
C4 Fe1 Fe2 C7 -66.4(6)
C1' Fe1 Fe2 C7 -86.1(6)
C15 Fe1 Fe2 C6 135.8(2)
C11 Fe1 Fe2 C6 54.0(2)
C13 Fe1 Fe2 C6 -150.2(2)
C3' Fe1 Fe2 C6 17.5(6)
C2' Fe1 Fe2 C6 -80.7(8)
C5 Fe1 Fe2 C6 -14.4(4)
C14 Fe1 Fe2 C6 177.3(2)
C3 Fe1 Fe2 C6 -86.1(4)
C1 Fe1 Fe2 C6 17.2(4)
C2 Fe1 Fe2 C6 -40(2)
C4 Fe1 Fe2 C6 -55.2(4)
C1' Fe1 Fe2 C6 -74.9(4)
C15 Fe1 Fe2 C9 -150.3(2)
C11 Fe1 Fe2 C9 127.8(2)
C13 Fe1 Fe2 C9 -76.3(2)
C3' Fe1 Fe2 C9 91.4(6)
C2' Fe1 Fe2 C9 -6.9(8)
C5 Fe1 Fe2 C9 59.4(4)
C14 Fe1 Fe2 C9 -108.8(2)
C3 Fe1 Fe2 C9 -12.3(4)
C1 Fe1 Fe2 C9 91.1(4)
C2 Fe1 Fe2 C9 34(2)
C4 Fe1 Fe2 C9 18.6(4)
C1' Fe1 Fe2 C9 -1.0(4)
C15 Fe1 Fe2 C10 171.5(2)
C11 Fe1 Fe2 C10 89.7(2)
C13 Fe1 Fe2 C10 -114.5(2)
C3' Fe1 Fe2 C10 53.2(6)
C2' Fe1 Fe2 C10 -45.0(8)
C5 Fe1 Fe2 C10 21.2(4)
C14 Fe1 Fe2 C10 -147.0(2)
C3 Fe1 Fe2 C10 -50.4(4)
C1 Fe1 Fe2 C10 52.9(4)
C2 Fe1 Fe2 C10 -4(2)
C4 Fe1 Fe2 C10 -19.5(4)
C1' Fe1 Fe2 C10 -39.2(4)
C15 Fe1 C1 C2 81.0(6)
C11 Fe1 C1 C2 165.6(6)
C13 Fe1 C1 C2 -50(2)
C3' Fe1 C1 C2 13(2)
C2' Fe1 C1 C2 -13.9(5)
C5 Fe1 C1 C2 -116.4(7)
C14 Fe1 C1 C2 44.1(7)
C3 Fe1 C1 C2 -37.7(5)
C4 Fe1 C1 C2 -80.6(6)
C1' Fe1 C1 C2 -54.2(5)
C15 Fe1 C1 C5 -162.6(5)
C11 Fe1 C1 C5 -78.0(6)
C13 Fe1 C1 C5 66(2)
C3' Fe1 C1 C5 129(3)
C2' Fe1 C1 C5 102.5(6)
C14 Fe1 C1 C5 160.5(5)
C3 Fe1 C1 C5 78.8(5)
C2 Fe1 C1 C5 116.4(7)
C4 Fe1 C1 C5 35.9(5)
C1' Fe1 C1 C5 62.2(5)
C5 C1 C2 C3 -1.2(10)
Fe1 C1 C2 C3 59.3(6)
C5 C1 C2 Fe1 -60.5(7)
C15 Fe1 C2 C1 -109.6(6)
C11 Fe1 C2 C1 -19.7(7)
C13 Fe1 C2 C1 168.6(5)
C3' Fe1 C2 C1 -5.1(9)
C2' Fe1 C2 C1 130.8(17)
C5 Fe1 C2 C1 39.1(5)
C14 Fe1 C2 C1 -152.7(5)
C3 Fe1 C2 C1 119.5(7)
C4 Fe1 C2 C1 82.2(6)
C1' Fe1 C2 C1 104.7(7)
C15 Fe1 C2 C3 130.8(6)
C11 Fe1 C2 C3 -139.2(6)
C13 Fe1 C2 C3 49.1(6)
C3' Fe1 C2 C3 -124.6(10)
C2' Fe1 C2 C3 11.3(14)
C5 Fe1 C2 C3 -80.4(5)
C14 Fe1 C2 C3 87.8(5)
C1 Fe1 C2 C3 -119.5(7)
C4 Fe1 C2 C3 -37.3(5)
C1' Fe1 C2 C3 -14.8(5)
C1 C2 C3 C4 1.2(10)
Fe1 C2 C3 C4 60.9(6)
C1 C2 C3 Fe1 -59.8(7)
C15 Fe1 C3 C4 178.5(5)
C11 Fe1 C3 C4 -27.1(11)
C13 Fe1 C3 C4 95.8(6)
C3' Fe1 C3 C4 -91.7(6)
C2' Fe1 C3 C4 -124.5(9)
C5 Fe1 C3 C4 -38.2(5)
C14 Fe1 C3 C4 137.4(5)
C1 Fe1 C3 C4 -81.8(5)
C2 Fe1 C3 C4 -118.5(7)
C1' Fe1 C3 C4 12.9(13)
C15 Fe1 C3 C2 -63.0(6)
C11 Fe1 C3 C2 91.4(10)
C13 Fe1 C3 C2 -145.7(5)
C3' Fe1 C3 C2 26.8(5)
C2' Fe1 C3 C2 -6.0(7)
C5 Fe1 C3 C2 80.3(5)
C14 Fe1 C3 C2 -104.1(5)
C1 Fe1 C3 C2 36.7(4)
C4 Fe1 C3 C2 118.5(7)
C1' Fe1 C3 C2 131.4(17)
C2 C3 C4 C5 -0.6(10)
Fe1 C3 C4 C5 59.9(6)
C2 C3 C4 Fe1 -60.5(6)
C15 Fe1 C4 C5 -121.5(11)
C11 Fe1 C4 C5 48.8(6)
C13 Fe1 C4 C5 149.2(5)
C3' Fe1 C4 C5 -48.3(6)
C2' Fe1 C4 C5 -91.4(6)
C14 Fe1 C4 C5 -175.2(5)
C3 Fe1 C4 C5 -117.3(7)
C1 Fe1 C4 C5 -36.4(5)
C2 Fe1 C4 C5 -79.1(5)
C1' Fe1 C4 C5 -125.5(10)
C15 Fe1 C4 C3 -4.2(14)
C11 Fe1 C4 C3 166.1(5)
C13 Fe1 C4 C3 -93.5(6)
C3' Fe1 C4 C3 69.0(5)
C2' Fe1 C4 C3 25.9(5)
C5 Fe1 C4 C3 117.3(7)
C14 Fe1 C4 C3 -57.9(6)
C1 Fe1 C4 C3 80.9(5)
C2 Fe1 C4 C3 38.2(5)
C1' Fe1 C4 C3 -8.2(8)
C3 C4 C5 C1 -0.2(11)
Fe1 C4 C5 C1 60.1(7)
C3 C4 C5 Fe1 -60.3(6)
C2 C1 C5 C4 0.9(11)
Fe1 C1 C5 C4 -60.5(7)
C2 C1 C5 Fe1 61.3(6)
C15 Fe1 C5 C4 152.2(6)
C11 Fe1 C5 C4 -136.4(6)
C13 Fe1 C5 C4 -44.7(7)
C3' Fe1 C5 C4 109.6(7)
C2' Fe1 C5 C4 67.6(5)
C14 Fe1 C5 C4 17.9(18)
C3 Fe1 C5 C4 38.3(5)
C1 Fe1 C5 C4 121.2(7)
C2 Fe1 C5 C4 82.8(6)
C1' Fe1 C5 C4 23.9(5)
C15 Fe1 C5 C1 31.0(9)
C11 Fe1 C5 C1 102.4(6)
C13 Fe1 C5 C1 -165.9(5)
C3' Fe1 C5 C1 -11.7(6)
C2' Fe1 C5 C1 -53.6(5)
C14 Fe1 C5 C1 -103.3(16)
C3 Fe1 C5 C1 -83.0(5)
C2 Fe1 C5 C1 -38.5(5)
C4 Fe1 C5 C1 -121.2(7)
C1' Fe1 C5 C1 -97.4(6)
C15 Fe1 C1' C5' -165.0(5)
C11 Fe1 C1' C5' 5.4(9)
C13 Fe1 C1' C5' 113.0(6)
C3' Fe1 C1' C5' -79.0(5)
C2' Fe1 C1' C5' -118.2(7)
C5 Fe1 C1' C5' -24.9(5)
C14 Fe1 C1' C5' 153.7(5)
C3 Fe1 C1' C5' -146.8(17)
C1 Fe1 C1' C5' -67.7(5)
C2 Fe1 C1' C5' -108.6(6)
C4 Fe1 C1' C5' 13.2(8)
C15 Fe1 C1' C2' -46.8(8)
C11 Fe1 C1' C2' 123.6(7)
C13 Fe1 C1' C2' -128.8(6)
C3' Fe1 C1' C2' 39.2(5)
C5 Fe1 C1' C2' 93.2(6)
C14 Fe1 C1' C2' -88.1(6)
C3 Fe1 C1' C2' -28.7(13)
C1 Fe1 C1' C2' 50.4(5)
C2 Fe1 C1' C2' 9.6(5)
C4 Fe1 C1' C2' 131.4(10)
C5' C1' C2' C3' 0.7(11)
Fe1 C1' C2' C3' -61.9(7)
C5' C1' C2' Fe1 62.6(7)
C15 Fe1 C2' C3' -94.7(6)
C11 Fe1 C2' C3' 6.9(10)
C13 Fe1 C2' C3' -179.7(5)
C5 Fe1 C2' C3' 50.7(6)
C14 Fe1 C2' C3' -139.0(6)
C3 Fe1 C2' C3' 132.3(10)
C1 Fe1 C2' C3' 7.8(7)
C2 Fe1 C2' C3' -31.3(14)
C4 Fe1 C2' C3' 94.3(6)
C1' Fe1 C2' C3' 115.8(7)
C15 Fe1 C2' C1' 149.5(6)
C11 Fe1 C2' C1' -108.9(9)
C13 Fe1 C2' C1' 64.5(6)
C3' Fe1 C2' C1' -115.8(7)
C5 Fe1 C2' C1' -65.1(5)
C14 Fe1 C2' C1' 105.2(6)
C3 Fe1 C2' C1' 16.5(7)
C1 Fe1 C2' C1' -108.0(7)
C2 Fe1 C2' C1' -147.1(18)
C4 Fe1 C2' C1' -21.5(5)
C1' C2' C3' C4' 0.9(12)
Fe1 C2' C3' C4' -62.2(8)
C1' C2' C3' Fe1 63.1(7)
C15 Fe1 C3' C2' 97.2(6)
C11 Fe1 C3' C2' -175.8(6)
C13 Fe1 C3' C2' 0.8(14)
C5 Fe1 C3' C2' -105.4(7)
C14 Fe1 C3' C2' 58.0(7)
C3 Fe1 C3' C2' -22.6(5)
C1 Fe1 C3' C2' -148(3)
C2 Fe1 C3' C2' 15.2(7)
C4 Fe1 C3' C2' -65.5(5)
C1' Fe1 C3' C2' -39.1(5)
C15 Fe1 C3' C4' -143.5(6)
C11 Fe1 C3' C4' -56.5(7)
C13 Fe1 C3' C4' 120.1(11)
C2' Fe1 C3' C4' 119.3(8)
C5 Fe1 C3' C4' 13.9(5)
C14 Fe1 C3' C4' 177.3(5)
C3 Fe1 C3' C4' 96.7(6)
C1 Fe1 C3' C4' -28(2)
C2 Fe1 C3' C4' 134.5(10)
C4 Fe1 C3' C4' 53.8(6)
C1' Fe1 C3' C4' 80.2(6)
C2' C3' C4' C5' -2.2(12)
Fe1 C3' C4' C5' -63.0(7)
C2' C3' C4' Fe1 60.9(7)
C15 Fe1 C4' C5' 168.8(5)
C11 Fe1 C4' C5' -119.7(6)
C13 Fe1 C4' C5' -35.4(8)
C3' Fe1 C4' C5' 115.0(8)
C2' Fe1 C4' C5' 77.9(6)
C5 Fe1 C4' C5' -7.5(18)
C14 Fe1 C4' C5' 101(2)
C3 Fe1 C4' C5' 49.7(5)
C1 Fe1 C4' C5' 125.3(9)
C2 Fe1 C4' C5' 92.5(6)
C4 Fe1 C4' C5' 11.2(5)
C1' Fe1 C4' C5' 34.6(5)
C15 Fe1 C4' C3' 53.8(8)
C11 Fe1 C4' C3' 125.3(7)
C13 Fe1 C4' C3' -150.4(6)
C2' Fe1 C4' C3' -37.1(5)
C5 Fe1 C4' C3' -122(2)
C14 Fe1 C4' C3' -14(3)
C3 Fe1 C4' C3' -65.3(6)
C1 Fe1 C4' C3' 10.3(8)
C2 Fe1 C4' C3' -22.5(5)
C4 Fe1 C4' C3' -103.8(7)
C1' Fe1 C4' C3' -80.4(6)
C2' C1' C5' C4' -2.2(11)
Fe1 C1' C5' C4' 57.7(7)
C2' C1' C5' Fe1 -59.9(6)
C3' C4' C5' C1' 2.6(11)
Fe1 C4' C5' C1' -57.2(7)
C3' C4' C5' Fe1 59.8(7)
C15 Fe1 C5' C1' 73(2)
C11 Fe1 C5' C1' -176.3(6)
C13 Fe1 C5' C1' -77.7(6)
C3' Fe1 C5' C1' 82.3(6)
C2' Fe1 C5' C1' 38.3(5)
C5 Fe1 C5' C1' 126.3(10)
C14 Fe1 C5' C1' -43.3(8)
C3 Fe1 C5' C1' 10.8(5)
C1 Fe1 C5' C1' 94.1(6)
C2 Fe1 C5' C1' 52.1(5)
C4 Fe1 C5' C1' -21.6(13)
C15 Fe1 C5' C4' -50(2)
C11 Fe1 C5' C4' 60.9(6)
C13 Fe1 C5' C4' 159.5(5)
C3' Fe1 C5' C4' -40.4(5)
C2' Fe1 C5' C4' -84.5(6)
C5 Fe1 C5' C4' 3.6(9)
C14 Fe1 C5' C4' -166.1(5)
C3 Fe1 C5' C4' -112.0(7)
C1 Fe1 C5' C4' -28.7(5)
C2 Fe1 C5' C4' -70.6(5)
C4 Fe1 C5' C4' -144.4(17)
C1' Fe1 C5' C4' -122.8(8)
C12 Fe2 C6 C7 -45.3(4)
C11 Fe2 C6 C7 -134.4(4)
C13 Fe2 C6 C7 125.1(5)
C8 Fe2 C6 C7 38.3(4)
C9 Fe2 C6 C7 80.8(4)
C10 Fe2 C6 C7 118.2(5)
Fe1 Fe2 C6 C7 -172.7(3)
C12 Fe2 C6 C10 -163.5(4)
C11 Fe2 C6 C10 107.4(4)
C13 Fe2 C6 C10 7.0(7)
C8 Fe2 C6 C10 -79.9(4)
C7 Fe2 C6 C10 -118.2(5)
C9 Fe2 C6 C10 -37.4(4)
Fe1 Fe2 C6 C10 69.2(4)
C10 C6 C7 C8 0.8(6)
Fe2 C6 C7 C8 -61.0(3)
C10 C6 C7 Fe2 61.9(3)
C12 Fe2 C7 C6 140.7(4)
C11 Fe2 C7 C6 50.0(4)
C13 Fe2 C7 C6 -133.8(4)
C8 Fe2 C7 C6 -118.1(5)
C9 Fe2 C7 C6 -80.5(4)
C10 Fe2 C7 C6 -37.2(4)
Fe1 Fe2 C7 C6 16.1(7)
C12 Fe2 C7 C8 -101.3(4)
C11 Fe2 C7 C8 168.0(3)
C13 Fe2 C7 C8 -15.7(6)
C6 Fe2 C7 C8 118.1(5)
C9 Fe2 C7 C8 37.5(4)
C10 Fe2 C7 C8 80.9(4)
Fe1 Fe2 C7 C8 134.2(4)
C6 C7 C8 C9 -0.7(6)
Fe2 C7 C8 C9 -62.8(3)
C6 C7 C8 Fe2 62.1(4)
C12 Fe2 C8 C9 -162.4(4)
C11 Fe2 C8 C9 94.9(5)
C13 Fe2 C8 C9 -71.3(4)
C7 Fe2 C8 C9 117.1(5)
C6 Fe2 C8 C9 80.5(4)
C10 Fe2 C8 C9 38.4(3)
Fe1 Fe2 C8 C9 -24.6(6)
C12 Fe2 C8 C7 80.5(4)
C11 Fe2 C8 C7 -22.2(6)
C13 Fe2 C8 C7 171.6(3)
C6 Fe2 C8 C7 -36.6(4)
C9 Fe2 C8 C7 -117.1(5)
C10 Fe2 C8 C7 -78.7(4)
Fe1 Fe2 C8 C7 -141.7(3)
C7 C8 C9 C10 0.3(5)
Fe2 C8 C9 C10 -61.5(3)
C7 C8 C9 Fe2 61.9(3)
C12 Fe2 C9 C8 23.9(5)
C11 Fe2 C9 C8 -134.4(4)
C13 Fe2 C9 C8 117.7(4)
C7 Fe2 C9 C8 -38.6(4)
C6 Fe2 C9 C8 -80.4(4)
C10 Fe2 C9 C8 -116.8(5)
Fe1 Fe2 C9 C8 167.6(3)
C12 Fe2 C9 C10 140.7(4)
C11 Fe2 C9 C10 -17.6(5)
C13 Fe2 C9 C10 -125.5(3)
C8 Fe2 C9 C10 116.8(5)
C7 Fe2 C9 C10 78.2(4)
C6 Fe2 C9 C10 36.4(3)
Fe1 Fe2 C9 C10 -75.6(3)
C7 C6 C10 C9 -0.6(6)
Fe2 C6 C10 C9 60.7(3)
C7 C6 C10 Fe2 -61.3(4)
C8 C9 C10 C6 0.2(5)
Fe2 C9 C10 C6 -60.7(3)
C8 C9 C10 Fe2 60.9(3)
C12 Fe2 C10 C6 32.5(7)
C11 Fe2 C10 C6 -73.6(4)
C13 Fe2 C10 C6 -176.6(3)
C8 Fe2 C10 C6 81.0(4)
C7 Fe2 C10 C6 37.0(4)
C9 Fe2 C10 C6 118.9(5)
Fe1 Fe2 C10 C6 -123.9(3)
C12 Fe2 C10 C9 -86.4(6)
C11 Fe2 C10 C9 167.5(3)
C13 Fe2 C10 C9 64.5(4)
C8 Fe2 C10 C9 -37.9(3)
C7 Fe2 C10 C9 -81.9(4)
C6 Fe2 C10 C9 -118.9(5)
Fe1 Fe2 C10 C9 117.2(3)
C12 Fe2 C11 O11 -76.2(6)
C13 Fe2 C11 O11 -165.1(5)
C8 Fe2 C11 O11 27.9(8)
C7 Fe2 C11 O11 13.0(6)
C6 Fe2 C11 O11 40.9(6)
C9 Fe2 C11 O11 87.9(6)
C10 Fe2 C11 O11 76.9(6)
Fe1 Fe2 C11 O11 176.0(6)
C12 Fe2 C11 Fe1 107.84(17)
C13 Fe2 C11 Fe1 18.89(16)
C8 Fe2 C11 Fe1 -148.1(4)
C7 Fe2 C11 Fe1 -163.00(19)
C6 Fe2 C11 Fe1 -135.1(2)
C9 Fe2 C11 Fe1 -88.1(3)
C10 Fe2 C11 Fe1 -99.1(2)
C15 Fe1 C11 O11 88.6(5)
C13 Fe1 C11 O11 165.2(4)
C3' Fe1 C11 O11 -15.9(6)
C2' Fe1 C11 O11 -20.4(8)
C5 Fe1 C11 O11 -60.0(5)
C14 Fe1 C11 O11 125.5(4)
C3 Fe1 C11 O11 -70.1(9)
C1 Fe1 C11 O11 -21.1(5)
C2 Fe1 C11 O11 -8.7(6)
C4 Fe1 C11 O11 -88.5(5)
C1' Fe1 C11 O11 -85.0(6)
C15 Fe1 C11 Fe2 -94.75(16)
C13 Fe1 C11 Fe2 -18.11(15)
C3' Fe1 C11 Fe2 160.8(3)
C2' Fe1 C11 Fe2 156.3(5)
C5 Fe1 C11 Fe2 116.7(3)
C14 Fe1 C11 Fe2 -57.81(16)
C3 Fe1 C11 Fe2 106.6(7)
C1 Fe1 C11 Fe2 155.6(3)
C2 Fe1 C11 Fe2 167.9(3)
C4 Fe1 C11 Fe2 88.2(3)
C1' Fe1 C11 Fe2 91.7(4)
C11 Fe2 C12 O12 160(8)
C13 Fe2 C12 O12 -102(8)
C8 Fe2 C12 O12 10(8)
C7 Fe2 C12 O12 48(8)
C6 Fe2 C12 O12 74(8)
C9 Fe2 C12 O12 -5(8)
C10 Fe2 C12 O12 52(8)
Fe1 Fe2 C12 O12 -152(8)
C12 Fe2 C13 C14 -48.4(3)
C11 Fe2 C13 C14 42.6(3)
C8 Fe2 C13 C14 -144.5(3)
C7 Fe2 C13 C14 -133.9(4)
C6 Fe2 C13 C14 140.1(4)
C9 Fe2 C13 C14 179.5(3)
C10 Fe2 C13 C14 144.9(3)
Fe1 Fe2 C13 C14 61.0(3)
C12 Fe2 C13 C30 123.1(4)
C11 Fe2 C13 C30 -146.0(3)
C8 Fe2 C13 C30 26.9(4)
C7 Fe2 C13 C30 37.5(6)
C6 Fe2 C13 C30 -48.4(6)
C9 Fe2 C13 C30 -9.1(4)
C10 Fe2 C13 C30 -43.7(4)
Fe1 Fe2 C13 C30 -127.6(4)
C12 Fe2 C13 Fe1 -109.32(17)
C11 Fe2 C13 Fe1 -18.38(16)
C8 Fe2 C13 Fe1 154.52(19)
C7 Fe2 C13 Fe1 165.1(4)
C6 Fe2 C13 Fe1 79.2(5)
C9 Fe2 C13 Fe1 118.50(19)
C10 Fe2 C13 Fe1 83.9(2)
C15 Fe1 C13 C14 -26.3(2)
C11 Fe1 C13 C14 -108.5(2)
C3' Fe1 C13 C14 74.8(10)
C2' Fe1 C13 C14 75.4(4)
C5 Fe1 C13 C14 163.0(4)
C3 Fe1 C13 C14 95.4(4)
C1 Fe1 C13 C14 107.1(16)
C2 Fe1 C13 C14 65.4(4)
C4 Fe1 C13 C14 135.8(4)
C1' Fe1 C13 C14 111.0(5)
C15 Fe1 C13 C30 -137.0(4)
C11 Fe1 C13 C30 140.8(4)
C3' Fe1 C13 C30 -35.9(11)
C2' Fe1 C13 C30 -35.3(5)
C5 Fe1 C13 C30 52.3(6)
C14 Fe1 C13 C30 -110.7(4)
C3 Fe1 C13 C30 -15.3(5)
C1 Fe1 C13 C30 -3.6(18)
C2 Fe1 C13 C30 -45.3(5)
C4 Fe1 C13 C30 25.1(5)
C1' Fe1 C13 C30 0.3(5)
C15 Fe1 C13 Fe2 99.75(15)
C11 Fe1 C13 Fe2 17.57(15)
C3' Fe1 C13 Fe2 -159.1(9)
C2' Fe1 C13 Fe2 -158.6(3)
C5 Fe1 C13 Fe2 -70.9(4)
C14 Fe1 C13 Fe2 126.1(2)
C3 Fe1 C13 Fe2 -138.5(4)
C1 Fe1 C13 Fe2 -126.8(16)
C2 Fe1 C13 Fe2 -168.5(3)
C4 Fe1 C13 Fe2 -98.1(4)
C1' Fe1 C13 Fe2 -122.9(4)
C30 C13 C14 N2 -0.9(6)
Fe2 C13 C14 N2 170.9(3)
Fe1 C13 C14 N2 -123.9(4)
C30 C13 C14 C15 160.9(4)
Fe2 C13 C14 C15 -27.2(4)
Fe1 C13 C14 C15 38.0(3)
C30 C13 C14 Fe1 122.9(4)
Fe2 C13 C14 Fe1 -65.2(2)
C15 Fe1 C14 C13 140.2(3)
C11 Fe1 C14 C13 78.3(2)
C3' Fe1 C14 C13 -155.6(4)
C2' Fe1 C14 C13 -121.6(4)
C5 Fe1 C14 C13 -75.1(14)
C3 Fe1 C14 C13 -94.0(4)
C1 Fe1 C14 C13 -163.3(4)
C2 Fe1 C14 C13 -135.6(4)
C4 Fe1 C14 C13 -60.6(4)
C1' Fe1 C14 C13 -80.4(4)
C15 Fe1 C14 N2 -104.7(4)
C11 Fe1 C14 N2 -166.6(3)
C13 Fe1 C14 N2 115.1(4)
C3' Fe1 C14 N2 -40.5(6)
C2' Fe1 C14 N2 -6.5(5)
C5 Fe1 C14 N2 40.0(15)
C3 Fe1 C14 N2 21.0(5)
C1 Fe1 C14 N2 -48.2(6)
C2 Fe1 C14 N2 -20.5(5)
C4 Fe1 C14 N2 54.4(5)
C1' Fe1 C14 N2 34.6(5)
C11 Fe1 C14 C15 -61.9(2)
C13 Fe1 C14 C15 -140.2(3)
C3' Fe1 C14 C15 64.2(5)
C2' Fe1 C14 C15 98.2(4)
C5 Fe1 C14 C15 144.7(14)
C3 Fe1 C14 C15 125.7(4)
C1 Fe1 C14 C15 56.5(5)
C2 Fe1 C14 C15 84.2(4)
C4 Fe1 C14 C15 159.2(4)
C1' Fe1 C14 C15 139.3(4)
C13 C14 C15 N1 144.8(4)
N2 C14 C15 N1 -52.7(6)
Fe1 C14 C15 N1 -173.9(4)
C13 C14 C15 Fe1 -41.3(3)
N2 C14 C15 Fe1 121.2(3)
C11 Fe1 C15 N1 -68.8(6)
C13 Fe1 C15 N1 -164.4(6)
C3' Fe1 C15 N1 34.6(7)
C2' Fe1 C15 N1 75.9(7)
C5 Fe1 C15 N1 3.4(8)
C14 Fe1 C15 N1 170.3(7)
C3 Fe1 C15 N1 99.1(7)
C1 Fe1 C15 N1 23.9(7)
C2 Fe1 C15 N1 63.2(7)
C4 Fe1 C15 N1 102.3(11)
C1' Fe1 C15 N1 104.8(7)
C11 Fe1 C15 C14 120.9(2)
C13 Fe1 C15 C14 25.3(2)
C3' Fe1 C15 C14 -135.7(4)
C2' Fe1 C15 C14 -94.4(4)
C5 Fe1 C15 C14 -166.9(5)
C3 Fe1 C15 C14 -71.2(4)
C1 Fe1 C15 C14 -146.4(3)
C2 Fe1 C15 C14 -107.1(4)
C4 Fe1 C15 C14 -68.0(10)
C1' Fe1 C15 C14 -65.5(4)
C14 C15 N1 C17 168.4(4)
Fe1 C15 N1 C17 0.9(8)
C14 C15 N1 C16 -8.0(6)
Fe1 C15 N1 C16 -175.5(5)
C15 N1 C17 C22 99.9(5)
C16 N1 C17 C22 -83.5(5)
C15 N1 C17 C18 -83.8(5)
C16 N1 C17 C18 92.8(5)
C22 C17 C18 C19 -4.2(6)
N1 C17 C18 C19 179.7(4)
C22 C17 C18 C23 173.2(4)
N1 C17 C18 C23 -2.9(6)
C17 C18 C19 C20 2.5(7)
C23 C18 C19 C20 -175.0(5)
C18 C19 C20 C21 0.2(9)
C19 C20 C21 C22 -1.4(9)
C18 C17 C22 C21 3.0(7)
N1 C17 C22 C21 179.1(4)
C18 C17 C22 C24 -175.2(4)
N1 C17 C22 C24 0.9(6)
C20 C21 C22 C17 -0.1(8)
C20 C21 C22 C24 178.2(5)
C13 C14 N2 N3 115.8(4)
C15 C14 N2 N3 -45.5(5)
Fe1 C14 N2 N3 28.2(5)
C13 C14 N2 C29 -72.1(5)
C15 C14 N2 C29 126.6(4)
Fe1 C14 N2 C29 -159.7(3)
C14 N2 N3 C25 176.9(4)
C29 N2 N3 C25 4.9(6)
N2 N3 C25 C26 177.4(4)
N3 C25 C26 O1 179.4(5)
N3 C25 C26 O2 -3.3(7)
O1 C26 O2 C27' -18.3(17)
C25 C26 O2 C27' 164.4(16)
O1 C26 O2 C27 1.8(10)
C25 C26 O2 C27 -175.5(6)
C26 O2 C27 C28 127.1(10)
C27' O2 C27 C28 -177(4)
C26 O2 C27' C28' 155.1(18)
C27 O2 C27' C28' 23(3)
C14 C13 C30 C31 99.8(5)
Fe2 C13 C30 C31 -71.8(5)
Fe1 C13 C30 C31 -173.8(3)
C13 C30 C31 C32 173.4(4)
C30 C31 C32 C33 -73.5(7)
F30 C34 S1 O10 61.4(5)
F10 C34 S1 O10 -59.8(5)
F20 C34 S1 O10 179.9(4)
F30 C34 S1 O30 -59.6(5)
F10 C34 S1 O30 179.2(5)
F20 C34 S1 O30 58.9(5)
F30 C34 S1 O20 -179.4(4)
F10 C34 S1 O20 59.4(5)
F20 C34 S1 O20 -60.9(5)
